data_4128018
loop_
_publ_author_name
'Hong, Seung Youn'
'Chang, Sukbok'

_publ_section_title
;
 Stereodefined Access to Lactams via Olefin Difunctionalization: Iridium
 Nitrenoids as a Motif of LUMO-Controlled Dipoles.
;
_journal_issue 26
_journal_name_full 'Journal of the American Chemical Society'
_journal_page_first 10399
_journal_page_last 10408
_journal_paper_doi 10.1021/jacs.9b04317
_journal_volume 141
_journal_year 2019
_chemical_formula_sum 'C18 H18 Cl N O'
_chemical_formula_weight 299.78
_space_group_crystal_system monoclinic
_space_group_IT_number 15
_space_group_name_Hall '-C 2yc'
_space_group_name_H-M_alt 'C 1 2/c 1'
_symmetry_space_group_name_Hall '-C 2yc'
_symmetry_space_group_name_H-M 'C 1 2/c 1'
_atom_sites_solution_hydrogens mixed
_audit_creation_method SHELXL-2018/3
_cell_angle_alpha 90
_cell_angle_beta 93.99(3)
_cell_angle_gamma 90
_cell_formula_units_Z 8
_cell_length_a 24.474(5)
_cell_length_b 5.4150(11)
_cell_length_c 23.818(5)
_cell_measurement_reflns_used 33091
_cell_measurement_temperature 100(2)
_cell_measurement_theta_max 33.875
_cell_measurement_theta_min 0.390
_cell_volume 3148.9(11)
_computing_cell_refinement HKL3000sm
_computing_data_collection 'PAL BL2D-SMDC Program'
_computing_data_reduction HKL3000sm
_computing_structure_refinement SHELXL
_computing_structure_solution SHELXS
_diffrn_ambient_temperature 100(2)
_diffrn_measured_fraction_theta_full 0.993
_diffrn_measured_fraction_theta_max 0.986
_diffrn_measurement_device_type 'Rayonix MX225HS CCD area detector'
_diffrn_measurement_method 'omega scan'
_diffrn_radiation_type synchrotron
_diffrn_radiation_wavelength 0.680
_diffrn_reflns_av_R_equivalents 0.0772
_diffrn_reflns_av_unetI/netI 0.0526
_diffrn_reflns_Laue_measured_fraction_full 0.993
_diffrn_reflns_Laue_measured_fraction_max 0.986
_diffrn_reflns_limit_h_max 35
_diffrn_reflns_limit_h_min -35
_diffrn_reflns_limit_k_max 7
_diffrn_reflns_limit_k_min -7
_diffrn_reflns_limit_l_max 35
_diffrn_reflns_limit_l_min -35
_diffrn_reflns_number 17419
_diffrn_reflns_point_group_measured_fraction_full 0.993
_diffrn_reflns_point_group_measured_fraction_max 0.986
_diffrn_reflns_theta_full 24.079
_diffrn_reflns_theta_max 29.999
_diffrn_reflns_theta_min 1.596
_diffrn_source 'PLSII 2D bending magnet'
_exptl_absorpt_coefficient_mu 0.211
_exptl_absorpt_correction_T_max 1.000
_exptl_absorpt_correction_T_min 0.883
_exptl_absorpt_correction_type empirical
_exptl_absorpt_process_details 'HKL3000sm Scalepack'
_exptl_crystal_colour colorless
_exptl_crystal_density_diffrn 1.265
_exptl_crystal_description rod
_exptl_crystal_F_000 1264
_exptl_crystal_size_max 0.078
_exptl_crystal_size_mid 0.032
_exptl_crystal_size_min 0.024
_refine_diff_density_max 0.629
_refine_diff_density_min -0.451
_refine_diff_density_rms 0.077
_refine_ls_extinction_method none
_refine_ls_goodness_of_fit_ref 1.154
_refine_ls_hydrogen_treatment mixed
_refine_ls_matrix_type full
_refine_ls_number_parameters 202
_refine_ls_number_reflns 5156
_refine_ls_number_restraints 0
_refine_ls_restrained_S_all 1.154
_refine_ls_R_factor_all 0.0555
_refine_ls_R_factor_gt 0.0472
_refine_ls_shift/su_max 0.003
_refine_ls_shift/su_mean 0.000
_refine_ls_structure_factor_coef Fsqd
_refine_ls_weighting_details 'w=1/[\s^2^(Fo^2^)+(0.0838P)^2^+0.3946P] where P=(Fo^2^+2Fc^2^)/3'
_refine_ls_weighting_scheme calc
_refine_ls_wR_factor_gt 0.1421
_refine_ls_wR_factor_ref 0.1470
_reflns_Friedel_coverage 0.000
_reflns_number_gt 4312
_reflns_number_total 5156
_reflns_threshold_expression 'I > 2\s(I)'
_cod_data_source_file ja9b04317_si_008.cif
_cod_data_source_block PO19040_015
_cod_database_code 4128018
_shelx_shelxl_version_number 2018/3
_shelx_space_group_comment
;
The symmetry employed for this shelxl refinement is uniquely defined
by the following loop, which should always be used as a source of
symmetry information in preference to the above space-group names.
They are only intended as comments.
;
_shelx_estimated_absorpt_t_min 0.984
_shelx_estimated_absorpt_t_max 0.995

loop_
_space_group_symop_operation_xyz
'x, y, z'
'-x, y, -z+1/2'
'x+1/2, y+1/2, z'
'-x+1/2, y+1/2, -z+1/2'
'-x, -y, -z'
'x, -y, z-1/2'
'-x+1/2, -y+1/2, -z'
'x+1/2, -y+1/2, z-1/2'

loop_
_atom_site_label
_atom_site_type_symbol
_atom_site_fract_x
_atom_site_fract_y
_atom_site_fract_z
_atom_site_U_iso_or_equiv
_atom_site_adp_type
_atom_site_occupancy
_atom_site_site_symmetry_order
_atom_site_calc_flag
_atom_site_refinement_flags_posn
_atom_site_refinement_flags_adp
O1 O 0.51311(3) 0.74614(16) 0.44995(4) 0.01418(18) Uani 1 1 d . .
C2 C 0.46452(5) 0.7090(2) 0.45850(5) 0.0106(2) Uani 1 1 d . .
N3 N 0.43484(4) 0.84406(18) 0.49266(4) 0.01127(19) Uani 1 1 d . .
H3 H 0.4477(7) 0.960(3) 0.5110(7) 0.017 Uiso 1 1 d . U
C4 C 0.37941(4) 0.7524(2) 0.49788(5) 0.0104(2) Uani 1 1 d . .
H4 H 0.3533(6) 0.886(3) 0.4955(6) 0.016 Uiso 1 1 d . U
C5 C 0.37041(5) 0.5735(2) 0.44747(5) 0.0110(2) Uani 1 1 d . .
H5 H 0.3508(6) 0.428(3) 0.4619(7) 0.017 Uiso 1 1 d . U
C6 C 0.42884(5) 0.5046(2) 0.43298(5) 0.0128(2) Uani 1 1 d . .
H6A H 0.439802 0.342722 0.449497 0.015 Uiso 1 1 calc R U
H6B H 0.431368 0.496927 0.391711 0.015 Uiso 1 1 calc R U
C7 C 0.37556(4) 0.6252(2) 0.55533(5) 0.0110(2) Uani 1 1 d . .
H7 H 0.3950(6) 0.472(3) 0.5581(7) 0.017 Uiso 1 1 d . U
Cl8 Cl 0.30406(2) 0.54390(6) 0.56008(2) 0.01912(11) Uani 1 1 d . .
C9 C 0.39588(5) 0.7849(2) 0.60428(5) 0.0124(2) Uani 1 1 d . .
C10 C 0.36680(5) 0.9923(2) 0.62007(5) 0.0170(2) Uani 1 1 d . .
H10 H 0.332074 1.028846 0.601632 0.020 Uiso 1 1 calc R U
C11 C 0.38862(6) 1.1454(2) 0.66276(6) 0.0232(3) Uani 1 1 d . .
H11 H 0.368691 1.286102 0.673573 0.028 Uiso 1 1 calc R U
C12 C 0.43930(7) 1.0934(3) 0.68959(5) 0.0251(3) Uani 1 1 d . .
H12 H 0.454116 1.199225 0.718608 0.030 Uiso 1 1 calc R U
C13 C 0.46860(6) 0.8873(3) 0.67428(5) 0.0226(3) Uani 1 1 d . .
H13 H 0.503439 0.852156 0.692645 0.027 Uiso 1 1 calc R U
C14 C 0.44653(5) 0.7320(2) 0.63171(5) 0.0159(2) Uani 1 1 d . .
H14 H 0.466203 0.589606 0.621459 0.019 Uiso 1 1 calc R U
C15 C 0.33775(5) 0.6953(2) 0.39740(5) 0.0130(2) Uani 1 1 d . .
H15A H 0.302970 0.761722 0.410037 0.016 Uiso 1 1 calc R U
H15B H 0.359057 0.835070 0.383392 0.016 Uiso 1 1 calc R U
C16 C 0.32543(5) 0.5137(2) 0.35037(5) 0.0123(2) Uani 1 1 d . .
C17 C 0.28539(5) 0.3332(2) 0.35616(5) 0.0160(2) Uani 1 1 d . .
H17 H 0.265119 0.332729 0.388756 0.019 Uiso 1 1 calc R U
C18 C 0.27477(5) 0.1546(2) 0.31504(6) 0.0191(3) Uani 1 1 d . .
H18 H 0.247321 0.033611 0.319599 0.023 Uiso 1 1 calc R U
C19 C 0.30423(6) 0.1524(2) 0.26718(6) 0.0205(3) Uani 1 1 d . .
H19 H 0.297153 0.029964 0.239052 0.025 Uiso 1 1 calc R U
C20 C 0.34407(6) 0.3308(2) 0.26085(5) 0.0197(3) Uani 1 1 d . .
H20 H 0.364526 0.329639 0.228381 0.024 Uiso 1 1 calc R U
C21 C 0.35420(5) 0.5115(2) 0.30193(5) 0.0165(2) Uani 1 1 d . .
H21 H 0.381055 0.634597 0.296823 0.020 Uiso 1 1 calc R U

loop_
_atom_site_aniso_label
_atom_site_aniso_U_11
_atom_site_aniso_U_22
_atom_site_aniso_U_33
_atom_site_aniso_U_23
_atom_site_aniso_U_13
_atom_site_aniso_U_12
O1 0.0162(4) 0.0106(4) 0.0169(4) -0.0032(3) 0.0097(3) -0.0011(3)
C2 0.0164(5) 0.0054(4) 0.0107(4) 0.0007(4) 0.0065(4) 0.0008(4)
N3 0.0166(4) 0.0062(4) 0.0121(4) -0.0033(3) 0.0091(3) -0.0038(3)
C4 0.0144(5) 0.0059(5) 0.0118(5) 0.0000(4) 0.0078(4) 0.0002(4)
C5 0.0148(5) 0.0067(5) 0.0122(5) -0.0012(4) 0.0053(4) -0.0002(4)
C6 0.0158(5) 0.0068(5) 0.0162(5) -0.0042(4) 0.0041(4) 0.0014(4)
C7 0.0129(5) 0.0080(5) 0.0133(5) 0.0001(4) 0.0091(4) -0.0003(4)
Cl8 0.01594(16) 0.01763(17) 0.02531(17) 0.00308(11) 0.01240(11) -0.00261(10)
C9 0.0205(5) 0.0080(5) 0.0100(4) 0.0008(4) 0.0110(4) 0.0007(4)
C10 0.0273(6) 0.0101(5) 0.0151(5) 0.0010(4) 0.0113(4) 0.0051(5)
C11 0.0421(8) 0.0106(6) 0.0187(6) -0.0035(5) 0.0156(5) 0.0034(5)
C12 0.0436(8) 0.0175(6) 0.0152(5) -0.0064(5) 0.0094(5) -0.0045(6)
C13 0.0299(7) 0.0231(7) 0.0153(5) -0.0033(5) 0.0047(5) -0.0011(6)
C14 0.0212(5) 0.0138(5) 0.0138(5) -0.0021(4) 0.0085(4) 0.0015(4)
C15 0.0167(5) 0.0089(5) 0.0139(5) 0.0002(4) 0.0045(4) 0.0024(4)
C16 0.0159(5) 0.0092(5) 0.0122(5) 0.0015(4) 0.0033(4) 0.0028(4)
C17 0.0162(5) 0.0154(6) 0.0170(5) 0.0006(5) 0.0050(4) -0.0007(4)
C18 0.0221(6) 0.0126(6) 0.0223(6) 0.0010(5) -0.0012(5) -0.0031(4)
C19 0.0324(7) 0.0117(6) 0.0171(5) -0.0013(5) -0.0010(5) 0.0014(5)
C20 0.0330(7) 0.0138(6) 0.0131(5) 0.0012(4) 0.0080(5) 0.0026(5)
C21 0.0245(6) 0.0109(5) 0.0150(5) 0.0021(4) 0.0077(4) -0.0014(5)

loop_
_atom_type_symbol
_atom_type_description
_atom_type_scat_dispersion_real
_atom_type_scat_dispersion_imag
_atom_type_scat_source
C C 0.0027 0.0015 'International Tables Vol C Tables 4.2.6.8 and 6.1.1.4'
H H 0.0000 0.0000 'International Tables Vol C Tables 4.2.6.8 and 6.1.1.4'
N N 0.0054 0.0030 'International Tables Vol C Tables 4.2.6.8 and 6.1.1.4'
O O 0.0098 0.0055 'International Tables Vol C Tables 4.2.6.8 and 6.1.1.4'
Cl Cl 0.1392 0.1463 'International Tables Vol C Tables 4.2.6.8 and 6.1.1.4'

loop_
_geom_angle_atom_site_label_1
_geom_angle_atom_site_label_2
_geom_angle_atom_site_label_3
_geom_angle
O1 C2 N3 125.27(11)
O1 C2 C6 126.03(10)
N3 C2 C6 108.70(9)
C2 N3 C4 114.30(9)
C2 N3 H3 122.6(12)
C4 N3 H3 122.9(12)
N3 C4 C7 110.04(9)
N3 C4 C5 103.31(9)
C7 C4 C5 113.30(9)
N3 C4 H4 110.7(10)
C7 C4 H4 107.8(9)
C5 C4 H4 111.6(9)
C15 C5 C6 111.77(9)
C15 C5 C4 111.84(9)
C6 C5 C4 103.97(9)
C15 C5 H5 111.7(9)
C6 C5 H5 111.3(9)
C4 C5 H5 105.9(9)
C2 C6 C5 104.58(9)
C2 C6 H6A 110.8
C5 C6 H6A 110.8
C2 C6 H6B 110.8
C5 C6 H6B 110.8
H6A C6 H6B 108.9
C9 C7 C4 113.15(9)
C9 C7 Cl8 111.00(8)
C4 C7 Cl8 106.41(8)
C9 C7 H7 107.9(9)
C4 C7 H7 112.9(10)
Cl8 C7 H7 105.2(10)
C14 C9 C10 119.61(11)
C14 C9 C7 118.72(10)
C10 C9 C7 121.54(11)
C11 C10 C9 120.01(13)
C11 C10 H10 120.0
C9 C10 H10 120.0
C12 C11 C10 120.21(12)
C12 C11 H11 119.9
C10 C11 H11 119.9
C11 C12 C13 120.30(13)
C11 C12 H12 119.9
C13 C12 H12 119.9
C12 C13 C14 119.58(13)
C12 C13 H13 120.2
C14 C13 H13 120.2
C9 C14 C13 120.29(12)
C9 C14 H14 119.9
C13 C14 H14 119.9
C16 C15 C5 111.31(9)
C16 C15 H15A 109.4
C5 C15 H15A 109.4
C16 C15 H15B 109.4
C5 C15 H15B 109.4
H15A C15 H15B 108.0
C21 C16 C17 118.27(11)
C21 C16 C15 122.39(11)
C17 C16 C15 119.28(10)
C18 C17 C16 121.06(11)
C18 C17 H17 119.5
C16 C17 H17 119.5
C17 C18 C19 120.13(12)
C17 C18 H18 119.9
C19 C18 H18 119.9
C20 C19 C18 119.43(12)
C20 C19 H19 120.3
C18 C19 H19 120.3
C19 C20 C21 120.28(12)
C19 C20 H20 119.9
C21 C20 H20 119.9
C16 C21 C20 120.81(12)
C16 C21 H21 119.6
C20 C21 H21 119.6

loop_
_geom_bond_atom_site_label_1
_geom_bond_atom_site_label_2
_geom_bond_distance
O1 C2 1.2366(14)
C2 N3 1.3441(14)
C2 C6 1.5113(16)
N3 C4 1.4579(14)
N3 H3 0.817(17)
C4 C7 1.5405(16)
C4 C5 1.5464(15)
C4 H4 0.965(17)
C5 C15 1.5375(16)
C5 C6 1.5401(16)
C5 H5 0.994(17)
C6 H6A 0.9900
C6 H6B 0.9900
C7 C9 1.5080(16)
C7 Cl8 1.8155(11)
C7 H7 0.957(17)
C9 C14 1.3902(17)
C9 C10 1.3951(16)
C10 C11 1.3896(19)
C10 H10 0.9500
C11 C12 1.384(2)
C11 H11 0.9500
C12 C13 1.389(2)
C12 H12 0.9500
C13 C14 1.3967(18)
C13 H13 0.9500
C14 H14 0.9500
C15 C16 1.5051(16)
C15 H15A 0.9900
C15 H15B 0.9900
C16 C21 1.3929(16)
C16 C17 1.3978(17)
C17 C18 1.3881(18)
C17 H17 0.9500
C18 C19 1.3906(19)
C18 H18 0.9500
C19 C20 1.3878(19)
C19 H19 0.9500
C20 C21 1.3937(18)
C20 H20 0.9500
C21 H21 0.9500

loop_
_geom_hbond_atom_site_label_D
_geom_hbond_atom_site_label_H
_geom_hbond_atom_site_label_A
_geom_hbond_distance_DH
_geom_hbond_distance_HA
_geom_hbond_distance_DA
_geom_hbond_angle_DHA
_geom_hbond_site_symmetry_A
_geom_hbond_publ_flag
N3 H3 O1 0.817(17) 2.046(17) 2.8589(14) 173.2(17) 5_676 yes

loop_
_geom_torsion_atom_site_label_1
_geom_torsion_atom_site_label_2
_geom_torsion_atom_site_label_3
_geom_torsion_atom_site_label_4
_geom_torsion
O1 C2 N3 C4 -176.52(11)
C6 C2 N3 C4 2.95(13)
C2 N3 C4 C7 105.06(11)
C2 N3 C4 C5 -16.19(12)
N3 C4 C5 C15 -98.84(10)
C7 C4 C5 C15 142.13(10)
N3 C4 C5 C6 21.93(11)
C7 C4 C5 C6 -97.11(10)
O1 C2 C6 C5 -168.79(11)
N3 C2 C6 C5 11.74(13)
C15 C5 C6 C2 100.19(11)
C4 C5 C6 C2 -20.61(11)
N3 C4 C7 C9 52.75(12)
C5 C4 C7 C9 167.83(9)
N3 C4 C7 Cl8 174.90(7)
C5 C4 C7 Cl8 -70.02(10)
C4 C7 C9 C14 -105.32(12)
Cl8 C7 C9 C14 135.13(10)
C4 C7 C9 C10 70.46(13)
Cl8 C7 C9 C10 -49.08(13)
C14 C9 C10 C11 0.38(17)
C7 C9 C10 C11 -175.37(11)
C9 C10 C11 C12 0.27(19)
C10 C11 C12 C13 -0.4(2)
C11 C12 C13 C14 -0.2(2)
C10 C9 C14 C13 -0.94(18)
C7 C9 C14 C13 174.93(11)
C12 C13 C14 C9 0.85(19)
C6 C5 C15 C16 68.37(12)
C4 C5 C15 C16 -175.52(9)
C5 C15 C16 C21 -103.12(13)
C5 C15 C16 C17 74.00(13)
C21 C16 C17 C18 0.57(18)
C15 C16 C17 C18 -176.68(11)
C16 C17 C18 C19 0.21(19)
C17 C18 C19 C20 -0.3(2)
C18 C19 C20 C21 -0.4(2)
C17 C16 C21 C20 -1.29(18)
C15 C16 C21 C20 175.86(11)
C19 C20 C21 C16 1.2(2)
